data_7022409
loop_
_publ_author_name
'Liu, Zun-qi'
'Kubo, Kazuya'
'Lin, Li'
'Hoshino, Norihisa'
'Noro, Shin-ichiro'
'Akutagawa, Tomoyuki'
'Nakamura, Takayoshi'

_publ_section_title
;
 Molecular motion in pyridazinium/crown ether supramolecular cation salts
 of a nickel dithiolene complex.
;
_journal_issue 8
_journal_name_full 'Dalton transactions (Cambridge, England : 2003)'
_journal_page_first 2930
_journal_page_last 2939
_journal_paper_doi 10.1039/c2dt32542j
_journal_volume 42
_journal_year 2013
_chemical_formula_sum 'C51 H48 N Ni O14 S10'
_chemical_formula_weight 1278.21
_chemical_name_systematic
;
?
;
_space_group_IT_number 2
_symmetry_cell_setting triclinic
_symmetry_space_group_name_Hall '-P 1'
_symmetry_space_group_name_H-M 'P -1'
_atom_sites_solution_hydrogens geom
_atom_sites_solution_primary direct
_atom_sites_solution_secondary difmap
_audit_creation_method SHELXL-97
_cell_angle_alpha 93.607(2)
_cell_angle_beta 97.2395(17)
_cell_angle_gamma 90.1366(19)
_cell_formula_units_Z 2
_cell_length_a 10.2958(6)
_cell_length_b 15.7476(10)
_cell_length_c 17.9889(11)
_cell_measurement_temperature 296(2)
_cell_volume 2887.5(3)
_computing_molecular_graphics 'Yadokari-XG 2009 (Wakita Nemoto et al., 2009)'
_computing_publication_material 'Yadokari-XG 2009 (Wakita,Nemoto et al., 2009)'
_computing_structure_refinement 'SHELXL-97 (Sheldrick, 1997)'
_computing_structure_solution 'SHELXS-97 (Sheldrick, 1990)'
_diffrn_ambient_temperature 296(2)
_diffrn_measured_fraction_theta_full 0.992
_diffrn_measured_fraction_theta_max 0.992
_diffrn_radiation_monochromator graphite
_diffrn_radiation_source 'fine-focus sealed tube'
_diffrn_radiation_type MoK\a
_diffrn_radiation_wavelength 0.71075
_diffrn_reflns_av_R_equivalents 0.0319
_diffrn_reflns_av_sigmaI/netI 0.0392
_diffrn_reflns_limit_h_max 12
_diffrn_reflns_limit_h_min -13
_diffrn_reflns_limit_k_max 20
_diffrn_reflns_limit_k_min -20
_diffrn_reflns_limit_l_max 23
_diffrn_reflns_limit_l_min -23
_diffrn_reflns_number 28467
_diffrn_reflns_theta_full 27.48
_diffrn_reflns_theta_max 27.48
_diffrn_reflns_theta_min 3.07
_exptl_absorpt_coefficient_mu 0.761
_exptl_absorpt_correction_T_max 0.9278
_exptl_absorpt_correction_T_min 0.9278
_exptl_crystal_density_diffrn 1.470
_exptl_crystal_density_method 'not measured'
_exptl_crystal_F_000 1322
_exptl_crystal_size_max 0.10
_exptl_crystal_size_mid 0.10
_exptl_crystal_size_min 0.10
_refine_diff_density_max 1.069
_refine_diff_density_min -0.485
_refine_diff_density_rms 0.106
_refine_ls_extinction_method none
_refine_ls_goodness_of_fit_ref 1.071
_refine_ls_hydrogen_treatment mixed
_refine_ls_matrix_type full
_refine_ls_number_parameters 694
_refine_ls_number_reflns 13156
_refine_ls_number_restraints 0
_refine_ls_restrained_S_all 1.071
_refine_ls_R_factor_all 0.0666
_refine_ls_R_factor_gt 0.0574
_refine_ls_shift/su_max 0.000
_refine_ls_shift/su_mean 0.000
_refine_ls_structure_factor_coef Fsqd
_refine_ls_weighting_details 'calc w=1/[\s^2^(Fo^2^)+(0.1025P)^2^+0.5502P] where P=(Fo^2^+2Fc^2^)/3'
_refine_ls_weighting_scheme calc
_refine_ls_wR_factor_gt 0.1534
_refine_ls_wR_factor_ref 0.1657
_reflns_number_gt 10621
_reflns_number_total 13156
_reflns_threshold_expression >2sigma(I)
_cod_data_source_file c2dt32542j.txt
_cod_data_source_block ydkr
_cod_database_code 7022409

loop_
_symmetry_equiv_pos_as_xyz
'x, y, z'
'-x, -y, -z'

loop_
_atom_site_label
_atom_site_type_symbol
_atom_site_fract_x
_atom_site_fract_y
_atom_site_fract_z
_atom_site_U_iso_or_equiv
_atom_site_adp_type
_atom_site_occupancy
_atom_site_symmetry_multiplicity
_atom_site_calc_flag
_atom_site_refinement_flags
O1 O 0.45309(18) 0.23425(12) 0.54331(9) 0.0571(4) Uani 1 1 d .
O2 O 0.28640(18) 0.12324(12) 0.44602(9) 0.0569(4) Uani 1 1 d .
O3 O 0.23373(18) 0.16314(11) 0.30985(9) 0.0550(4) Uani 1 1 d .
O4 O 0.30079(17) 0.31886(12) 0.24345(10) 0.0586(4) Uani 1 1 d .
O5 O 0.47757(19) 0.42319(11) 0.34021(9) 0.0579(4) Uani 1 1 d .
O6 O 0.54411(18) 0.38499(12) 0.47666(9) 0.0578(4) Uani 1 1 d .
O7 O 0.5073(2) 0.16125(12) 0.08571(11) 0.0673(5) Uani 1 1 d .
O8 O 0.6649(2) 0.29153(12) 0.16617(10) 0.0614(4) Uani 1 1 d .
O9 O 0.86565(18) 0.23783(11) 0.28329(11) 0.0596(4) Uani 1 1 d .
O10 O 0.91416(19) 0.08229(11) 0.30591(11) 0.0606(4) Uani 1 1 d .
O11 O 0.76954(19) -0.04958(12) 0.21511(11) 0.0644(5) Uani 1 1 d .
O12 O 0.5579(2) 0.00532(11) 0.10843(11) 0.0649(5) Uani 1 1 d .
O13 O 0.8379(7) 0.1223(4) 0.1259(4) 0.222(3) Uani 1 1 d .
O14 O 0.205(4) 0.311(3) 0.4242(19) 1.18(5) Uani 1 1 d .
C1 C 0.5173(3) 0.22171(19) 0.35226(18) 0.0671(7) Uani 1 1 d .
C2 C 0.5406(3) 0.1956(2) 0.28258(17) 0.0712(8) Uani 1 1 d .
C3 C 0.5962(3) 0.1111(3) 0.27492(19) 0.1005(15) Uani 1 1 d .
C4 C 0.6148(3) 0.0673(2) 0.3450(2) 0.0802(9) Uani 1 1 d .
C5 C 0.5853(3) 0.1012(2) 0.40511(15) 0.0634(7) Uani 1 1 d .
C6 C 0.2531(2) 0.07882(17) 0.31891(14) 0.0522(5) Uani 1 1 d .
C7 C 0.2495(3) 0.0166(2) 0.26136(16) 0.0651(7) Uani 1 1 d .
H7 H 0.2325 0.0309 0.2117 0.078 Uiso 1 1 calc R
C8 C 0.2715(3) -0.0676(2) 0.2776(2) 0.0801(9) Uani 1 1 d .
H8 H 0.2703 -0.1094 0.2386 0.096 Uiso 1 1 calc R
C9 C 0.2948(4) -0.0895(2) 0.3503(2) 0.0831(9) Uani 1 1 d .
H9 H 0.3076 -0.1463 0.3606 0.100 Uiso 1 1 calc R
C10 C 0.2994(3) -0.0280(2) 0.40836(18) 0.0694(7) Uani 1 1 d .
H10 H 0.3158 -0.0431 0.4578 0.083 Uiso 1 1 calc R
C11 C 0.2797(2) 0.05612(16) 0.39334(14) 0.0525(5) Uani 1 1 d .
C12 C 0.3258(3) 0.1068(2) 0.52222(14) 0.0659(7) Uani 1 1 d .
H12 H 0.4073 0.0757 0.5269 0.079 Uiso 1 1 calc R
H12A H 0.2595 0.0732 0.5411 0.079 Uiso 1 1 calc R
C13 C 0.3434(3) 0.1910(2) 0.56538(14) 0.0700(8) Uani 1 1 d .
H13 H 0.2651 0.2247 0.5554 0.084 Uiso 1 1 calc R
H13A H 0.3580 0.1829 0.6188 0.084 Uiso 1 1 calc R
C14 C 0.4636(3) 0.31860(18) 0.57666(13) 0.0631(7) Uani 1 1 d .
H14 H 0.4749 0.3169 0.6309 0.076 Uiso 1 1 calc R
H14A H 0.3836 0.3490 0.5619 0.076 Uiso 1 1 calc R
C15 C 0.5768(3) 0.36458(18) 0.55299(13) 0.0590(6) Uani 1 1 d .
H15 H 0.5960 0.4162 0.5848 0.071 Uiso 1 1 calc R
H15A H 0.6539 0.3290 0.5577 0.071 Uiso 1 1 calc R
C16 C 0.6305(2) 0.43678(15) 0.44845(14) 0.0521(5) Uani 1 1 d .
C17 C 0.7449(3) 0.46966(19) 0.48737(18) 0.0660(7) Uani 1 1 d .
H17 H 0.7679 0.4578 0.5373 0.079 Uiso 1 1 calc R
C18 C 0.8262(3) 0.5204(2) 0.4527(2) 0.0763(8) Uani 1 1 d .
H18 H 0.9027 0.5434 0.4795 0.092 Uiso 1 1 calc R
C19 C 0.7938(3) 0.53674(19) 0.3790(2) 0.0740(8) Uani 1 1 d .
H19 H 0.8501 0.5693 0.3555 0.089 Uiso 1 1 calc R
C20 C 0.6781(3) 0.50533(16) 0.33880(16) 0.0608(6) Uani 1 1 d .
H20 H 0.6562 0.5176 0.2889 0.073 Uiso 1 1 calc R
C21 C 0.5953(2) 0.45572(15) 0.37324(14) 0.0509(5) Uani 1 1 d .
C22 C 0.4330(3) 0.44377(17) 0.26517(14) 0.0600(6) Uani 1 1 d .
H22 H 0.4892 0.4182 0.2307 0.072 Uiso 1 1 calc R
H22A H 0.4338 0.5049 0.2614 0.072 Uiso 1 1 calc R
C23 C 0.2972(3) 0.40934(19) 0.24693(16) 0.0657(7) Uani 1 1 d .
H23 H 0.2443 0.4298 0.2852 0.079 Uiso 1 1 calc R
H23A H 0.2581 0.4285 0.1991 0.079 Uiso 1 1 calc R
C24 C 0.1745(3) 0.2813(2) 0.23856(17) 0.0663(7) Uani 1 1 d .
H24 H 0.1209 0.2980 0.1937 0.080 Uiso 1 1 calc R
H24A H 0.1325 0.3008 0.2818 0.080 Uiso 1 1 calc R
C25 C 0.1864(3) 0.18738(19) 0.23601(14) 0.0615(6) Uani 1 1 d .
H25 H 0.1018 0.1608 0.2192 0.074 Uiso 1 1 calc R
H25A H 0.2468 0.1689 0.2011 0.074 Uiso 1 1 calc R
C26 C 0.4284(3) 0.02246(18) 0.08653(13) 0.0623(7) Uani 1 1 d .
C27 C 0.3287(3) -0.0372(2) 0.07567(16) 0.0740(8) Uani 1 1 d .
H27 H 0.3473 -0.0942 0.0820 0.089 Uiso 1 1 calc R
C28 C 0.2010(4) -0.0125(3) 0.05541(19) 0.0913(11) Uani 1 1 d .
H28 H 0.1338 -0.0528 0.0485 0.110 Uiso 1 1 calc R
C29 C 0.1733(4) 0.0717(3) 0.04542(19) 0.0900(11) Uani 1 1 d .
H29 H 0.0872 0.0883 0.0324 0.108 Uiso 1 1 calc R
C30 C 0.2735(4) 0.1320(2) 0.05466(16) 0.0778(9) Uani 1 1 d .
H30 H 0.2544 0.1888 0.0470 0.093 Uiso 1 1 calc R
C31 C 0.4012(3) 0.10835(19) 0.07511(13) 0.0636(7) Uani 1 1 d .
C32 C 0.4871(4) 0.24973(18) 0.07423(15) 0.0705(8) Uani 1 1 d .
H32 H 0.4295 0.2740 0.1085 0.085 Uiso 1 1 calc R
H32A H 0.4475 0.2570 0.0232 0.085 Uiso 1 1 calc R
C33 C 0.6179(4) 0.29240(19) 0.08855(16) 0.0722(8) Uani 1 1 d .
H33 H 0.6786 0.2628 0.0591 0.087 Uiso 1 1 calc R
H33A H 0.6109 0.3506 0.0739 0.087 Uiso 1 1 calc R
C34 C 0.7917(3) 0.32701(18) 0.18533(19) 0.0685(8) Uani 1 1 d .
H34 H 0.7923 0.3857 0.1718 0.082 Uiso 1 1 calc R
H34A H 0.8534 0.2955 0.1580 0.082 Uiso 1 1 calc R
C35 C 0.8308(3) 0.32316(16) 0.26745(19) 0.0654(7) Uani 1 1 d .
H35 H 0.9047 0.3611 0.2837 0.078 Uiso 1 1 calc R
H35A H 0.7588 0.3412 0.2944 0.078 Uiso 1 1 calc R
C36 C 0.8939(2) 0.22066(18) 0.35697(15) 0.0576(6) Uani 1 1 d .
C37 C 0.8964(3) 0.2795(2) 0.4177(2) 0.0779(8) Uani 1 1 d .
H37 H 0.8793 0.3364 0.4098 0.094 Uiso 1 1 calc R
C38 C 0.9243(4) 0.2536(3) 0.4901(2) 0.0956(12) Uani 1 1 d .
H38 H 0.9252 0.2932 0.5308 0.115 Uiso 1 1 calc R
C39 C 0.9503(4) 0.1709(3) 0.5020(2) 0.0947(12) Uani 1 1 d .
H39 H 0.9685 0.1540 0.5508 0.114 Uiso 1 1 calc R
C40 C 0.9501(3) 0.1114(2) 0.44178(18) 0.0761(8) Uani 1 1 d .
H40 H 0.9693 0.0549 0.4504 0.091 Uiso 1 1 calc R
C41 C 0.9216(2) 0.13540(18) 0.36951(15) 0.0572(6) Uani 1 1 d .
C42 C 0.9351(3) -0.00576(17) 0.31366(18) 0.0640(7) Uani 1 1 d .
H42 H 0.8772 -0.0276 0.3467 0.077 Uiso 1 1 calc R
H42A H 1.0249 -0.0156 0.3346 0.077 Uiso 1 1 calc R
C43 C 0.9071(3) -0.04882(17) 0.23683(19) 0.0672(7) Uani 1 1 d .
H43 H 0.9506 -0.0185 0.2015 0.081 Uiso 1 1 calc R
H43A H 0.9394 -0.1066 0.2370 0.081 Uiso 1 1 calc R
C44 C 0.7346(3) -0.08451(18) 0.14098(18) 0.0702(8) Uani 1 1 d .
H44 H 0.7631 -0.1431 0.1369 0.084 Uiso 1 1 calc R
H44A H 0.7773 -0.0527 0.1063 0.084 Uiso 1 1 calc R
C45 C 0.5912(3) -0.08087(16) 0.12161(16) 0.0661(7) Uani 1 1 d .
H45 H 0.5635 -0.1175 0.0770 0.079 Uiso 1 1 calc R
H45A H 0.5478 -0.1000 0.1625 0.079 Uiso 1 1 calc R
C46 C 0.1879(2) 0.39828(15) -0.18158(13) 0.0509(5) Uani 1 1 d .
C47 C 0.2041(3) 0.32528(15) -0.22307(13) 0.0532(5) Uani 1 1 d .
C48 C -0.0442(3) 0.36299(19) -0.25532(15) 0.0635(7) Uani 1 1 d .
C49 C 0.7575(3) 0.31786(16) -0.09199(16) 0.0566(6) Uani 1 1 d .
C50 C 0.7453(2) 0.39499(16) -0.05708(13) 0.0489(5) Uani 1 1 d .
C51 C 0.9841(3) 0.35046(19) -0.01055(17) 0.0653(7) Uani 1 1 d .
S1 S 0.31690(6) 0.44646(4) -0.12420(3) 0.05358(16) Uani 1 1 d .
S2 S 0.35396(8) 0.27761(4) -0.22167(4) 0.06057(17) Uani 1 1 d .
S3 S 0.02998(7) 0.44076(5) -0.19074(4) 0.06234(18) Uani 1 1 d .
S4 S 0.06389(8) 0.28383(4) -0.27837(4) 0.06648(19) Uani 1 1 d .
S5 S -0.19857(9) 0.36295(7) -0.29001(6) 0.0913(3) Uani 1 1 d .
S6 S 0.60115(6) 0.44987(4) -0.06949(3) 0.05186(15) Uani 1 1 d .
S7 S 0.62975(8) 0.26937(4) -0.14877(5) 0.0690(2) Uani 1 1 d .
S8 S 0.88067(6) 0.43452(5) 0.00318(4) 0.05803(17) Uani 1 1 d .
S9 S 0.91054(8) 0.27023(5) -0.07256(6) 0.0782(2) Uani 1 1 d .
S10 S 1.13666(9) 0.34967(7) 0.02918(7) 0.0963(3) Uani 1 1 d .
Ni1 Ni 0.47580(3) 0.361165(17) -0.141853(15) 0.04671(10) Uani 1 1 d .
N1 N 0.5401(3) 0.17630(19) 0.40659(14) 0.0726(7) Uani 1 1 d .

loop_
_atom_site_aniso_label
_atom_site_aniso_U_11
_atom_site_aniso_U_22
_atom_site_aniso_U_33
_atom_site_aniso_U_23
_atom_site_aniso_U_13
_atom_site_aniso_U_12
O1 0.0660(10) 0.0676(11) 0.0389(8) 0.0034(7) 0.0119(7) -0.0009(8)
O2 0.0655(10) 0.0610(10) 0.0438(8) 0.0093(7) 0.0031(8) 0.0000(8)
O3 0.0639(10) 0.0587(10) 0.0419(8) 0.0093(7) 0.0024(7) -0.0043(8)
O4 0.0560(9) 0.0603(10) 0.0595(10) 0.0129(8) 0.0022(8) 0.0000(8)
O5 0.0724(11) 0.0561(10) 0.0445(8) 0.0132(7) -0.0002(8) -0.0070(8)
O6 0.0627(10) 0.0682(11) 0.0415(8) 0.0103(7) -0.0008(7) -0.0080(8)
O7 0.0911(14) 0.0507(10) 0.0591(10) 0.0075(8) 0.0033(10) 0.0011(9)
O8 0.0750(11) 0.0564(10) 0.0560(9) 0.0174(8) 0.0137(9) -0.0042(9)
O9 0.0668(10) 0.0464(9) 0.0672(11) 0.0073(8) 0.0123(9) 0.0080(8)
O10 0.0707(11) 0.0474(9) 0.0659(10) 0.0158(8) 0.0108(9) 0.0051(8)
O11 0.0658(11) 0.0550(10) 0.0749(12) 0.0002(9) 0.0204(10) -0.0007(8)
O12 0.0835(13) 0.0462(9) 0.0656(11) 0.0059(8) 0.0105(10) -0.0040(9)
O13 0.261(7) 0.163(5) 0.251(6) 0.022(4) 0.066(6) 0.021(5)
O14 1.12(7) 1.57(11) 0.80(6) -0.63(6) 0.32(5) -0.53(8)
C1 0.0649(16) 0.0644(16) 0.0741(18) 0.0014(14) 0.0179(14) -0.0080(13)
C2 0.0584(15) 0.098(2) 0.0599(15) 0.0341(16) 0.0037(13) -0.0103(15)
C3 0.0600(16) 0.167(4) 0.072(2) -0.063(2) 0.0335(15) -0.041(2)
C4 0.0590(16) 0.0623(17) 0.122(3) 0.0079(18) 0.0204(18) 0.0145(13)
C5 0.0596(14) 0.0783(18) 0.0530(13) 0.0157(13) 0.0042(12) 0.0110(13)
C6 0.0443(11) 0.0604(14) 0.0525(12) 0.0043(10) 0.0081(10) -0.0028(10)
C7 0.0644(15) 0.0732(18) 0.0578(14) -0.0052(13) 0.0123(12) -0.0006(13)
C8 0.081(2) 0.073(2) 0.086(2) -0.0152(17) 0.0147(17) 0.0095(16)
C9 0.088(2) 0.0589(17) 0.102(3) 0.0045(17) 0.0091(19) 0.0120(16)
C10 0.0677(16) 0.0668(17) 0.0728(17) 0.0166(14) -0.0011(14) 0.0056(14)
C11 0.0473(11) 0.0570(13) 0.0536(12) 0.0074(10) 0.0055(10) 0.0007(10)
C12 0.0760(17) 0.0787(18) 0.0452(12) 0.0183(12) 0.0092(12) -0.0116(14)
C13 0.0822(18) 0.090(2) 0.0414(12) 0.0060(12) 0.0218(13) -0.0120(16)
C14 0.0850(18) 0.0676(16) 0.0382(11) 0.0010(10) 0.0144(12) 0.0040(14)
C15 0.0715(16) 0.0650(15) 0.0382(11) 0.0035(10) -0.0020(11) -0.0001(12)
C16 0.0570(13) 0.0455(12) 0.0534(12) 0.0052(10) 0.0041(11) 0.0033(10)
C17 0.0637(15) 0.0605(15) 0.0702(16) 0.0084(13) -0.0077(13) 0.0015(12)
C18 0.0582(15) 0.0640(17) 0.105(2) 0.0172(17) -0.0035(16) -0.0061(13)
C19 0.0672(17) 0.0572(16) 0.101(2) 0.0190(16) 0.0173(17) -0.0031(13)
C20 0.0740(16) 0.0474(13) 0.0639(15) 0.0115(11) 0.0155(13) 0.0030(12)
C21 0.0588(13) 0.0419(11) 0.0524(12) 0.0054(9) 0.0078(10) 0.0048(10)
C22 0.0798(17) 0.0526(13) 0.0478(12) 0.0168(10) 0.0021(12) 0.0029(12)
C23 0.0733(17) 0.0642(16) 0.0587(14) 0.0198(12) -0.0033(13) 0.0081(13)
C24 0.0535(13) 0.0807(19) 0.0639(15) 0.0259(14) -0.0061(12) -0.0006(13)
C25 0.0604(14) 0.0767(18) 0.0458(12) 0.0133(12) -0.0038(11) -0.0138(13)
C26 0.0863(19) 0.0614(15) 0.0387(11) 0.0011(10) 0.0065(12) -0.0054(14)
C27 0.093(2) 0.0757(19) 0.0498(13) 0.0026(13) -0.0017(14) -0.0173(17)
C28 0.096(3) 0.109(3) 0.0635(18) 0.0021(18) -0.0092(17) -0.025(2)
C29 0.085(2) 0.117(3) 0.0609(18) 0.0015(19) -0.0156(16) -0.003(2)
C30 0.099(2) 0.085(2) 0.0461(13) 0.0037(13) -0.0044(15) 0.0134(18)
C31 0.0861(19) 0.0657(16) 0.0377(11) 0.0030(10) 0.0024(12) 0.0004(14)
C32 0.107(2) 0.0564(15) 0.0471(12) 0.0141(11) -0.0011(14) 0.0066(15)
C33 0.113(2) 0.0543(15) 0.0544(14) 0.0226(12) 0.0210(16) 0.0026(15)
C34 0.0719(16) 0.0468(13) 0.093(2) 0.0266(14) 0.0236(16) 0.0032(12)
C35 0.0619(15) 0.0411(12) 0.093(2) 0.0029(13) 0.0094(14) 0.0040(11)
C36 0.0463(12) 0.0638(15) 0.0630(14) 0.0036(12) 0.0082(11) 0.0013(11)
C37 0.0712(18) 0.080(2) 0.080(2) -0.0126(16) 0.0079(16) 0.0059(16)
C38 0.087(2) 0.127(4) 0.069(2) -0.017(2) 0.0043(18) 0.007(2)
C39 0.085(2) 0.134(4) 0.0642(19) 0.011(2) 0.0043(17) -0.001(2)
C40 0.0704(17) 0.091(2) 0.0675(17) 0.0213(16) 0.0017(14) -0.0027(16)
C41 0.0466(12) 0.0633(15) 0.0630(14) 0.0117(12) 0.0080(11) -0.0007(11)
C42 0.0589(14) 0.0508(14) 0.0860(19) 0.0269(13) 0.0116(14) 0.0061(11)
C43 0.0635(15) 0.0444(13) 0.098(2) 0.0135(13) 0.0240(15) 0.0106(11)
C44 0.090(2) 0.0491(14) 0.0766(18) -0.0008(13) 0.0311(16) 0.0018(13)
C45 0.095(2) 0.0422(12) 0.0619(15) 0.0000(11) 0.0170(15) -0.0046(13)
C46 0.0578(13) 0.0464(12) 0.0455(11) 0.0050(9) -0.0054(10) -0.0053(10)
C47 0.0689(14) 0.0455(12) 0.0418(11) 0.0069(9) -0.0082(10) -0.0105(10)
C48 0.0739(16) 0.0616(15) 0.0505(13) 0.0112(11) -0.0137(12) -0.0162(13)
C49 0.0592(13) 0.0468(12) 0.0671(15) 0.0157(11) 0.0153(12) 0.0080(11)
C50 0.0518(12) 0.0523(12) 0.0445(11) 0.0143(9) 0.0079(10) 0.0014(10)
C51 0.0651(15) 0.0640(16) 0.0702(16) 0.0295(13) 0.0091(13) 0.0113(13)
S1 0.0555(3) 0.0495(3) 0.0514(3) -0.0084(2) -0.0046(3) 0.0011(3)
S2 0.0804(4) 0.0442(3) 0.0540(3) -0.0047(3) -0.0001(3) 0.0003(3)
S3 0.0595(4) 0.0615(4) 0.0609(4) -0.0001(3) -0.0100(3) -0.0029(3)
S4 0.0856(5) 0.0502(4) 0.0567(3) 0.0020(3) -0.0170(3) -0.0163(3)
S5 0.0747(5) 0.0983(7) 0.0899(6) 0.0069(5) -0.0334(5) -0.0135(5)
S6 0.0528(3) 0.0494(3) 0.0509(3) -0.0023(2) -0.0002(3) 0.0067(2)
S7 0.0703(4) 0.0432(3) 0.0924(5) -0.0071(3) 0.0115(4) 0.0031(3)
S8 0.0504(3) 0.0693(4) 0.0541(3) 0.0099(3) 0.0027(3) 0.0059(3)
S9 0.0691(4) 0.0532(4) 0.1143(7) 0.0171(4) 0.0139(4) 0.0174(3)
S10 0.0645(4) 0.1002(7) 0.1230(8) 0.0415(6) -0.0106(5) 0.0216(5)
Ni1 0.05837(19) 0.03988(17) 0.04162(16) 0.00448(11) 0.00446(13) 0.00047(13)
N1 0.0698(14) 0.0907(19) 0.0575(13) 0.0049(13) 0.0094(11) -0.0133(13)

loop_
_atom_type_symbol
_atom_type_description
_atom_type_scat_dispersion_real
_atom_type_scat_dispersion_imag
_atom_type_scat_source
C C 0.0033 0.0016 'International Tables Vol C Tables 4.2.6.8 and 6.1.1.4'
H H 0.0000 0.0000 'International Tables Vol C Tables 4.2.6.8 and 6.1.1.4'
N N 0.0061 0.0033 'International Tables Vol C Tables 4.2.6.8 and 6.1.1.4'
O O 0.0106 0.0060 'International Tables Vol C Tables 4.2.6.8 and 6.1.1.4'
S S 0.1246 0.1234 'International Tables Vol C Tables 4.2.6.8 and 6.1.1.4'
Ni Ni 0.3393 1.1124 'International Tables Vol C Tables 4.2.6.8 and 6.1.1.4'

loop_
_geom_angle_atom_site_label_1
_geom_angle_atom_site_label_2
_geom_angle_atom_site_label_3
_geom_angle
C14 O1 C13 110.5(2)
C11 O2 C12 118.1(2)
C6 O3 C25 117.3(2)
C24 O4 C23 112.6(2)
C21 O5 C22 118.2(2)
C16 O6 C15 116.5(2)
C31 O7 C32 118.1(3)
C34 O8 C33 113.6(2)
C36 O9 C35 117.3(2)
C41 O10 C42 118.5(2)
C44 O11 C43 112.4(2)
C26 O12 C45 117.4(2)
N1 C1 C2 122.4(3)
C1 C2 C3 115.6(3)
C2 C3 C4 114.0(2)
C5 C4 C3 121.7(3)
C4 C5 N1 119.7(3)
O3 C6 C7 125.1(2)
O3 C6 C11 115.6(2)
C7 C6 C11 119.3(3)
C6 C7 C8 119.9(3)
C9 C8 C7 120.6(3)
C8 C9 C10 120.2(3)
C9 C10 C11 120.0(3)
O2 C11 C10 125.5(2)
O2 C11 C6 114.5(2)
C10 C11 C6 120.0(3)
O2 C12 C13 107.1(2)
O1 C13 C12 109.0(2)
O1 C14 C15 110.9(2)
O6 C15 C14 108.6(2)
O6 C16 C17 125.3(2)
O6 C16 C21 115.0(2)
C17 C16 C21 119.7(2)
C16 C17 C18 120.4(3)
C19 C18 C17 119.9(3)
C18 C19 C20 120.8(3)
C21 C20 C19 119.7(3)
O5 C21 C20 125.1(2)
O5 C21 C16 115.5(2)
C20 C21 C16 119.5(2)
O5 C22 C23 106.8(2)
O4 C23 C22 109.2(2)
O4 C24 C25 109.4(2)
O3 C25 C24 108.4(2)
O12 C26 C27 125.0(3)
O12 C26 C31 114.9(3)
C27 C26 C31 120.1(3)
C26 C27 C28 120.2(3)
C29 C28 C27 120.1(4)
C28 C29 C30 120.1(4)
C31 C30 C29 120.4(3)
O7 C31 C30 125.8(3)
O7 C31 C26 115.1(3)
C30 C31 C26 119.1(3)
O7 C32 C33 107.0(3)
O8 C33 C32 109.0(2)
O8 C34 C35 109.2(2)
O9 C35 C34 109.0(2)
O9 C36 C37 125.6(3)
O9 C36 C41 115.0(2)
C37 C36 C41 119.4(3)
C36 C37 C38 120.0(4)
C39 C38 C37 120.4(4)
C38 C39 C40 120.3(4)
C41 C40 C39 120.3(4)
O10 C41 C40 125.7(3)
O10 C41 C36 114.8(2)
C40 C41 C36 119.5(3)
O10 C42 C43 106.8(2)
O11 C43 C42 108.6(2)
O11 C44 C45 109.3(2)
O12 C45 C44 107.8(2)
C47 C46 S1 121.2(2)
C47 C46 S3 116.33(19)
S1 C46 S3 122.48(14)
C46 C47 S2 121.61(19)
C46 C47 S4 115.9(2)
S2 C47 S4 122.51(15)
S5 C48 S4 123.30(17)
S5 C48 S3 124.1(2)
S4 C48 S3 112.56(16)
C50 C49 S7 121.6(2)
C50 C49 S9 115.4(2)
S7 C49 S9 122.96(16)
C49 C50 S6 121.3(2)
C49 C50 S8 116.79(19)
S6 C50 S8 121.93(15)
S10 C51 S8 122.7(2)
S10 C51 S9 124.62(18)
S8 C51 S9 112.68(17)
C46 S1 Ni1 101.96(9)
C47 S2 Ni1 101.89(8)
C48 S3 C46 97.40(13)
C48 S4 C47 97.82(13)
C50 S6 Ni1 101.97(9)
C49 S7 Ni1 102.09(9)
C51 S8 C50 97.51(14)
C51 S9 C49 97.58(14)
S6 Ni1 S7 93.04(3)
S6 Ni1 S2 175.52(3)
S7 Ni1 S2 87.30(3)
S6 Ni1 S1 86.82(2)
S7 Ni1 S1 173.75(3)
S2 Ni1 S1 93.32(3)
C1 N1 C5 126.6(3)

loop_
_geom_bond_atom_site_label_1
_geom_bond_atom_site_label_2
_geom_bond_distance
O1 C14 1.421(3)
O1 C13 1.429(3)
O2 C11 1.370(3)
O2 C12 1.419(3)
O3 C6 1.360(3)
O3 C25 1.431(3)
O4 C24 1.418(3)
O4 C23 1.423(3)
O5 C21 1.364(3)
O5 C22 1.427(3)
O6 C16 1.370(3)
O6 C15 1.429(3)
O7 C31 1.359(4)
O7 C32 1.433(3)
O8 C34 1.413(4)
O8 C33 1.420(3)
O9 C36 1.365(3)
O9 C35 1.428(3)
O10 C41 1.368(3)
O10 C42 1.417(3)
O11 C44 1.413(4)
O11 C43 1.420(3)
O12 C26 1.374(4)
O12 C45 1.428(3)
C1 N1 1.246(4)
C1 C2 1.345(4)
C2 C3 1.455(6)
C3 C4 1.467(6)
C4 C5 1.248(5)
C5 N1 1.271(4)
C6 C7 1.377(4)
C6 C11 1.401(3)
C7 C8 1.387(5)
C8 C9 1.366(5)
C9 C10 1.376(5)
C10 C11 1.378(4)
C12 C13 1.492(4)
C14 C15 1.491(4)
C16 C17 1.374(4)
C16 C21 1.407(3)
C17 C18 1.386(4)
C18 C19 1.366(5)
C19 C20 1.387(4)
C20 C21 1.383(3)
C22 C23 1.489(4)
C24 C25 1.483(4)
C26 C27 1.377(4)
C26 C31 1.404(4)
C27 C28 1.383(5)
C28 C29 1.375(6)
C29 C30 1.388(5)
C30 C31 1.379(5)
C32 C33 1.490(5)
C34 C35 1.487(5)
C36 C37 1.385(4)
C36 C41 1.400(4)
C37 C38 1.385(5)
C38 C39 1.354(6)
C39 C40 1.388(5)
C40 C41 1.373(4)
C42 C43 1.495(5)
C44 C45 1.476(5)
C46 C47 1.353(3)
C46 S1 1.719(2)
C46 S3 1.752(3)
C47 S2 1.716(3)
C47 S4 1.747(3)
C48 S5 1.633(3)
C48 S4 1.738(3)
C48 S3 1.739(3)
C49 C50 1.345(4)
C49 S7 1.708(3)
C49 S9 1.751(3)
C50 S6 1.716(2)
C50 S8 1.742(3)
C51 S10 1.642(3)
C51 S8 1.726(3)
C51 S9 1.738(4)
S1 Ni1 2.1609(7)
S2 Ni1 2.1603(7)
S6 Ni1 2.1565(7)
S7 Ni1 2.1576(8)

loop_
_geom_torsion_atom_site_label_1
_geom_torsion_atom_site_label_2
_geom_torsion_atom_site_label_3
_geom_torsion_atom_site_label_4
_geom_torsion
N1 C1 C2 C3 -0.9(4)
C1 C2 C3 C4 1.4(4)
C2 C3 C4 C5 -0.3(5)
C3 C4 C5 N1 -1.4(5)
C25 O3 C6 C7 10.1(4)
C25 O3 C6 C11 -170.5(2)
O3 C6 C7 C8 179.7(3)
C11 C6 C7 C8 0.4(4)
C6 C7 C8 C9 0.9(5)
C7 C8 C9 C10 -1.3(6)
C8 C9 C10 C11 0.4(5)
C12 O2 C11 C10 4.8(4)
C12 O2 C11 C6 -173.8(2)
C9 C10 C11 O2 -177.6(3)
C9 C10 C11 C6 1.0(4)
O3 C6 C11 O2 -2.0(3)
C7 C6 C11 O2 177.4(2)
O3 C6 C11 C10 179.3(2)
C7 C6 C11 C10 -1.3(4)
C11 O2 C12 C13 172.0(2)
C14 O1 C13 C12 173.2(2)
O2 C12 C13 O1 -67.7(3)
C13 O1 C14 C15 -179.2(2)
C16 O6 C15 C14 172.1(2)
O1 C14 C15 O6 73.3(3)
C15 O6 C16 C17 0.4(4)
C15 O6 C16 C21 -179.9(2)
O6 C16 C17 C18 179.0(3)
C21 C16 C17 C18 -0.8(4)
C16 C17 C18 C19 -1.2(5)
C17 C18 C19 C20 2.1(5)
C18 C19 C20 C21 -1.1(4)
C22 O5 C21 C20 -2.3(4)
C22 O5 C21 C16 176.8(2)
C19 C20 C21 O5 178.2(2)
C19 C20 C21 C16 -0.9(4)
O6 C16 C21 O5 2.9(3)
C17 C16 C21 O5 -177.4(2)
O6 C16 C21 C20 -178.0(2)
C17 C16 C21 C20 1.8(4)
C21 O5 C22 C23 -173.2(2)
C24 O4 C23 C22 170.3(2)
O5 C22 C23 O4 -67.4(3)
C23 O4 C24 C25 -179.4(2)
C6 O3 C25 C24 -179.1(2)
O4 C24 C25 O3 75.1(3)
C45 O12 C26 C27 -0.7(4)
C45 O12 C26 C31 179.4(2)
O12 C26 C27 C28 178.3(3)
C31 C26 C27 C28 -1.7(4)
C26 C27 C28 C29 0.6(5)
C27 C28 C29 C30 0.8(5)
C28 C29 C30 C31 -1.1(5)
C32 O7 C31 C30 -0.6(4)
C32 O7 C31 C26 179.3(2)
C29 C30 C31 O7 179.9(3)
C29 C30 C31 C26 -0.1(4)
O12 C26 C31 O7 1.5(3)
C27 C26 C31 O7 -178.5(2)
O12 C26 C31 C30 -178.6(2)
C27 C26 C31 C30 1.5(4)
C31 O7 C32 C33 -179.3(2)
C34 O8 C33 C32 177.2(2)
O7 C32 C33 O8 -68.4(3)
C33 O8 C34 C35 179.8(2)
C36 O9 C35 C34 -174.7(2)
O8 C34 C35 O9 75.9(3)
C35 O9 C36 C37 -2.5(4)
C35 O9 C36 C41 177.2(2)
O9 C36 C37 C38 178.8(3)
C41 C36 C37 C38 -0.9(5)
C36 C37 C38 C39 0.5(6)
C37 C38 C39 C40 0.4(6)
C38 C39 C40 C41 -0.9(6)
C42 O10 C41 C40 1.1(4)
C42 O10 C41 C36 -177.3(2)
C39 C40 C41 O10 -177.7(3)
C39 C40 C41 C36 0.5(4)
O9 C36 C41 O10 -0.9(3)
C37 C36 C41 O10 178.8(2)
O9 C36 C41 C40 -179.4(2)
C37 C36 C41 C40 0.4(4)
C41 O10 C42 C43 174.1(2)
C44 O11 C43 C42 176.3(2)
O10 C42 C43 O11 -73.1(3)
C43 O11 C44 C45 -178.3(2)
C26 O12 C45 C44 177.5(2)
O11 C44 C45 O12 74.9(3)
S1 C46 C47 S2 -0.8(3)
S3 C46 C47 S2 178.41(13)
S1 C46 C47 S4 179.82(13)
S3 C46 C47 S4 -1.0(3)
S7 C49 C50 S6 -1.5(3)
S9 C49 C50 S6 -179.46(13)
S7 C49 C50 S8 176.62(13)
S9 C49 C50 S8 -1.4(3)
C47 C46 S1 Ni1 -0.3(2)
S3 C46 S1 Ni1 -179.49(13)
C46 C47 S2 Ni1 1.5(2)
S4 C47 S2 Ni1 -179.22(13)
S5 C48 S3 C46 -179.94(19)
S4 C48 S3 C46 0.83(17)
C47 C46 S3 C48 0.1(2)
S1 C46 S3 C48 179.28(16)
S5 C48 S4 C47 179.52(18)
S3 C48 S4 C47 -1.24(17)
C46 C47 S4 C48 1.3(2)
S2 C47 S4 C48 -178.02(16)
C49 C50 S6 Ni1 2.6(2)
S8 C50 S6 Ni1 -175.44(11)
C50 C49 S7 Ni1 -0.5(2)
S9 C49 S7 Ni1 177.34(14)
S10 C51 S8 C50 177.22(18)
S9 C51 S8 C50 -0.77(17)
C49 C50 S8 C51 1.3(2)
S6 C50 S8 C51 179.40(15)
S10 C51 S9 C49 -177.75(19)
S8 C51 S9 C49 0.20(17)
C50 C49 S9 C51 0.7(2)
S7 C49 S9 C51 -177.25(17)
C50 S6 Ni1 S7 -2.17(8)
C50 S6 Ni1 S2 -96.5(4)
C50 S6 Ni1 S1 171.58(8)
C49 S7 Ni1 S6 1.62(9)
C49 S7 Ni1 S2 177.15(9)
C49 S7 Ni1 S1 -86.9(3)
C47 S2 Ni1 S6 -93.0(4)
C47 S2 Ni1 S7 172.53(9)
C47 S2 Ni1 S1 -1.25(9)
C46 S1 Ni1 S6 176.46(9)
C46 S1 Ni1 S7 -94.6(3)
C46 S1 Ni1 S2 0.94(9)
C2 C1 N1 C5 -0.9(5)
C4 C5 N1 C1 2.2(5)
